data_7033628
loop_
_publ_author_name
'Fischer, Paul J.'
'Weberg, Alexander B.'
'Bohrmann, Trent D.'
'Xu, Hanyue'
'Young, Victor G.'

_publ_section_title
;
 Group VI metal complexes of tris(diphenylphosphinomethyl)phenylborate:
 modulation of ligand donation via coordination of M(CO)3 units at the
 borate phenyl substituent.
;
_journal_issue 8
_journal_name_full 'Dalton transactions (Cambridge, England : 2003)'
_journal_page_first 3737
_journal_page_last 3744
_journal_paper_doi 10.1039/c4dt03857f
_journal_volume 44
_journal_year 2015
_chemical_formula_moiety 'C51 H41 B Cr O6 P3 W, C8 H20 N'
_chemical_formula_sum 'C59 H61 B Cr N O6 P3 W'
_chemical_formula_weight 1219.65
_chemical_melting_point 553
_chemical_name_common 14169d
_chemical_name_systematic '[Et4N][W(CO)3{6-(PhBP3)W(CO)3}]'
_chemical_properties_physical 'Air-sensitive, Moisture-sensitive'
_space_group_crystal_system monoclinic
_space_group_IT_number 4
_space_group_name_Hall 'P 2yb'
_space_group_name_H-M_alt 'P 1 21 1'
_symmetry_space_group_name_Hall 'P 2yb'
_symmetry_space_group_name_H-M 'P 1 21 1'
_atom_sites_solution_hydrogens geom
_audit_creation_method SHELXL-2014
_audit_update_record
;
2014-12-15 deposited with the CCDC.
2015-01-12 downloaded from the CCDC.
;
_cell_angle_alpha 90
_cell_angle_beta 90.660(2)
_cell_angle_gamma 90
_cell_formula_units_Z 4
_cell_length_a 14.1281(19)
_cell_length_b 23.778(3)
_cell_length_c 17.324(2)
_cell_measurement_reflns_used 2967
_cell_measurement_temperature 123(2)
_cell_measurement_theta_max 27.35
_cell_measurement_theta_min 2.50
_cell_volume 5819.4(13)
_computing_cell_refinement 'Bruker SAINT'
_computing_data_collection 'Bruker APEX2'
_computing_data_reduction 'Bruker SAINT'
_computing_molecular_graphics 'Bruker SHELXTL'
_computing_publication_material 'Bruker SHELXTL'
_computing_structure_refinement 'SHELXL-2014 (Sheldrick, 2014)'
_computing_structure_solution 'SHELXS-97 (Sheldrick, 2008)'
_diffrn_ambient_temperature 123(2)
_diffrn_measured_fraction_theta_full 0.999
_diffrn_measured_fraction_theta_max 0.995
_diffrn_measurement_device_type 'Bruker APEX-II CCD'
_diffrn_measurement_method '\f and \w scans'
_diffrn_radiation_type MoK\a
_diffrn_radiation_wavelength 0.71073
_diffrn_reflns_av_R_equivalents 0.0371
_diffrn_reflns_av_unetI/netI 0.0486
_diffrn_reflns_Laue_measured_fraction_full 0.999
_diffrn_reflns_Laue_measured_fraction_max 0.995
_diffrn_reflns_limit_h_max 18
_diffrn_reflns_limit_h_min -18
_diffrn_reflns_limit_k_max 30
_diffrn_reflns_limit_k_min -30
_diffrn_reflns_limit_l_max 22
_diffrn_reflns_limit_l_min -22
_diffrn_reflns_number 67782
_diffrn_reflns_point_group_measured_fraction_full 0.999
_diffrn_reflns_point_group_measured_fraction_max 0.991
_diffrn_reflns_theta_full 25.242
_diffrn_reflns_theta_max 27.413
_diffrn_reflns_theta_min 1.454
_diffrn_source 'sealed tube'
_exptl_absorpt_coefficient_mu 2.292
_exptl_absorpt_correction_T_max 0.3334
_exptl_absorpt_correction_T_min 0.2777
_exptl_absorpt_correction_type multi-scan
_exptl_absorpt_process_details 'SADABS (Sheldrick, 2012)'
_exptl_crystal_colour yellow
_exptl_crystal_density_diffrn 1.392
_exptl_crystal_description Plate
_exptl_crystal_F_000 2472
_exptl_crystal_recrystallization_method 'Re-crystallisation from solvent: THF/Et2O'
_exptl_crystal_size_max 0.350
_exptl_crystal_size_mid 0.300
_exptl_crystal_size_min 0.250
_exptl_transmission_factor_max 0.3334
_exptl_transmission_factor_min 0.2777
_platon_squeeze_details
;
 The refined structure exhibited two putative THF molecules that had 
 excessively large Uij terms or refined partial occupancies. Both appeared
 overlayed with difference Fourier peaks from other unknown solvents. The
 crystallization included both THF and DEE. No DEE could be identified. 
 Analysis of both void space and refined electrons suggest the possibility
 of additional solvent that is invisible. The empirical formula includes only
 the anions and cations.
 =============================================================================
  
 N: No S.U.'s (esd) on observed/calculated parameters.
 -----------------------------------------------------------------------------
 N: Number of Isotropic Non-H Atoms ....................................    2
 N: Number of moved primary input atoms: ...............................  104
 N: Number of modified (= # ) ATOM labels ..............................   51
 W: Number of unusual anisotropic displacement parameters ..............    1
 N: Total Potential Solvent Accessible Void Vol ...............   580.9 Ang^3
 N: Electron Count / Cell = 196 - To be included in D(calc), F000 & Mol.Wght.
 
 =============================================================================

;
_refine_diff_density_max 1.830
_refine_diff_density_min -0.669
_refine_diff_density_rms 0.091
_refine_ls_abs_structure_details
;
 Flack x determined using 10829 quotients [(I+)-(I-)]/[(I+)+(I-)]
 (Parsons, Flack and Wagner, Acta Cryst. B69 (2013) 249-259).
;
_refine_ls_abs_structure_Flack 0.000(2)
_refine_ls_extinction_method none
_refine_ls_goodness_of_fit_ref 1.024
_refine_ls_hydrogen_treatment constr
_refine_ls_matrix_type full
_refine_ls_number_parameters 1305
_refine_ls_number_reflns 26263
_refine_ls_number_restraints 1359
_refine_ls_restrained_S_all 1.013
_refine_ls_R_factor_all 0.0389
_refine_ls_R_factor_gt 0.0350
_refine_ls_shift/su_max 0.002
_refine_ls_shift/su_mean 0.000
_refine_ls_structure_factor_coef Fsqd
_refine_ls_weighting_details 'w=1/[\s^2^(Fo^2^)+(0.0470P)^2^] where P=(Fo^2^+2Fc^2^)/3'
_refine_ls_weighting_scheme calc
_refine_ls_wR_factor_gt 0.0834
_refine_ls_wR_factor_ref 0.0853
_reflns_Friedel_coverage 0.944
_reflns_Friedel_fraction_full 0.999
_reflns_Friedel_fraction_max 0.987
_reflns_number_gt 24123
_reflns_number_total 26263
_reflns_threshold_expression 'I > 2\s(I)'
_cod_data_source_file c4dt03857f2.cif
_cod_data_source_block 14169d
_cod_depositor_comments 'Adding full bibliography for 7033620--7033630.cif.'
_cod_original_cell_volume 5819.4(14)
_cod_database_code 7033628
_shelx_space_group_comment
;
The symmetry employed for this shelxl refinement is uniquely defined
by the following loop, which should always be used as a source of
symmetry information in preference to the above space-group names.
They are only intended as comments.
;
_shelx_estimated_absorpt_t_min 0.501
_shelx_estimated_absorpt_t_max 0.598
_shelxl_version_number 2014-3

loop_
_space_group_symop_operation_xyz
'x, y, z'
'-x, y+1/2, -z'

loop_
_atom_site_label
_atom_site_type_symbol
_atom_site_fract_x
_atom_site_fract_y
_atom_site_fract_z
_atom_site_U_iso_or_equiv
_atom_site_adp_type
_atom_site_occupancy
_atom_site_site_symmetry_order
_atom_site_calc_flag
_atom_site_refinement_flags_posn
_atom_site_refinement_flags_adp
W1A W 0.60405(2) 0.25963(2) 0.78320(2) 0.02714(6) Uani 1 1 d . U
Cr1A Cr 0.66342(6) 0.08676(4) 1.12712(5) 0.02174(19) Uani 1 1 d . U
P1A P 0.75047(11) 0.16611(7) 1.08302(9) 0.0258(3) Uani 1 1 d . U
P2A P 0.70164(11) 0.04288(7) 1.00498(9) 0.0246(3) Uani 1 1 d . U
P3A P 0.52957(11) 0.12587(7) 1.05757(9) 0.0246(3) Uani 1 1 d . U
O1A O 0.8286(4) 0.0400(2) 1.2154(3) 0.0494(13) Uani 1 1 d . U
O2A O 0.5627(4) -0.0085(3) 1.2025(3) 0.0537(15) Uani 1 1 d . U
O3A O 0.6237(4) 0.1381(3) 1.2807(3) 0.0508(14) Uani 1 1 d . U
O4A O 0.6618(5) 0.3485(3) 0.9070(4) 0.0661(17) Uani 1 1 d . U
O5A O 0.5597(5) 0.3568(3) 0.6694(4) 0.0657(18) Uani 1 1 d . U
O6A O 0.3986(4) 0.2664(3) 0.8411(5) 0.090(3) Uani 1 1 d . U
C1A C 0.7683(5) 0.0584(3) 1.1776(4) 0.0313(13) Uani 1 1 d . U
C2A C 0.5993(5) 0.0278(3) 1.1677(4) 0.0340(14) Uani 1 1 d . U
C3A C 0.6364(5) 0.1209(3) 1.2184(4) 0.0328(14) Uani 1 1 d . U
C4A C 0.7571(4) 0.1720(3) 0.9776(3) 0.0277(12) Uani 1 1 d . U
H4AA H 0.7698 0.2116 0.9638 0.033 Uiso 1 1 calc R U
H4AB H 0.8109 0.1491 0.9594 0.033 Uiso 1 1 calc R U
C5A C 0.7176(5) 0.2384(3) 1.1100(4) 0.0364(14) Uani 1 1 d . U
C6A C 0.6413(5) 0.2500(3) 1.1543(4) 0.0468(17) Uani 1 1 d . U
H6AA H 0.6042 0.2200 1.1737 0.056 Uiso 1 1 calc R U
C7A C 0.6166(7) 0.3045(4) 1.1715(6) 0.062(2) Uani 1 1 d . U
H7AA H 0.5618 0.3120 1.2010 0.075 Uiso 1 1 calc R U
C8A C 0.6717(7) 0.3478(4) 1.1459(6) 0.066(2) Uani 1 1 d . U
H8AA H 0.6556 0.3855 1.1583 0.080 Uiso 1 1 calc R U
C9A C 0.7505(7) 0.3368(4) 1.1020(6) 0.061(2) Uani 1 1 d . U
H9AA H 0.7882 0.3670 1.0838 0.073 Uiso 1 1 calc R U
C10A C 0.7745(6) 0.2826(3) 1.0846(5) 0.0465(17) Uani 1 1 d . U
H10A H 0.8296 0.2750 1.0555 0.056 Uiso 1 1 calc R U
C11A C 0.8731(5) 0.1654(3) 1.1197(3) 0.0300(13) Uani 1 1 d . U
C12A C 0.8919(5) 0.1837(3) 1.1942(4) 0.0413(16) Uani 1 1 d . U
H12A H 0.8423 0.1997 1.2236 0.050 Uiso 1 1 calc R U
C13A C 0.9823(5) 0.1790(3) 1.2269(5) 0.0470(18) Uani 1 1 d . U
H13A H 0.9930 0.1909 1.2786 0.056 Uiso 1 1 calc R U
C14A C 1.0552(5) 0.1578(3) 1.1855(5) 0.0474(17) Uani 1 1 d . U
H14A H 1.1169 0.1556 1.2076 0.057 Uiso 1 1 calc R U
C15A C 1.0389(6) 0.1395(3) 1.1116(5) 0.0478(18) Uani 1 1 d . U
H15A H 1.0899 0.1253 1.0822 0.057 Uiso 1 1 calc R U
C16A C 0.9473(5) 0.1416(3) 1.0786(4) 0.0364(15) Uani 1 1 d . U
H16A H 0.9361 0.1269 1.0283 0.044 Uiso 1 1 calc R U
C17A C 0.6558(4) 0.0814(3) 0.9217(3) 0.0262(12) Uani 1 1 d . U
H17A H 0.6931 0.0710 0.8758 0.031 Uiso 1 1 calc R U
H17B H 0.5894 0.0698 0.9119 0.031 Uiso 1 1 calc R U
C18A C 0.8274(4) 0.0307(3) 0.9799(4) 0.0291(13) Uani 1 1 d . U
C19A C 0.8836(5) -0.0024(3) 1.0314(4) 0.0433(17) Uani 1 1 d . U
H19A H 0.8583 -0.0151 1.0788 0.052 Uiso 1 1 calc R U
C20A C 0.9749(6) -0.0158(4) 1.0118(5) 0.056(2) Uani 1 1 d . U
H20A H 1.0119 -0.0385 1.0457 0.067 Uiso 1 1 calc R U
C21A C 1.0138(5) 0.0030(4) 0.9441(5) 0.056(2) Uani 1 1 d . U
H21A H 1.0779 -0.0053 0.9326 0.068 Uiso 1 1 calc R U
C22A C 0.9596(6) 0.0341(3) 0.8931(5) 0.0495(19) Uani 1 1 d . U
H22A H 0.9852 0.0465 0.8456 0.059 Uiso 1 1 calc R U
C23A C 0.8668(5) 0.0468(3) 0.9121(4) 0.0380(15) Uani 1 1 d . U
H23A H 0.8293 0.0676 0.8763 0.046 Uiso 1 1 calc R U
C24A C 0.6599(4) -0.0299(3) 0.9920(4) 0.0325(14) Uani 1 1 d . U
C25A C 0.6649(6) -0.0668(3) 1.0537(5) 0.0471(18) Uani 1 1 d . U
H25A H 0.6949 -0.0555 1.1005 0.057 Uiso 1 1 calc R U
C26A C 0.6266(7) -0.1198(4) 1.0476(7) 0.069(2) Uani 1 1 d . U
H26A H 0.6319 -0.1452 1.0897 0.083 Uiso 1 1 calc R U
C27A C 0.5806(7) -0.1362(4) 0.9808(7) 0.071(3) Uani 1 1 d . U
H27A H 0.5509 -0.1720 0.9783 0.086 Uiso 1 1 calc R U
C28A C 0.5775(6) -0.1012(3) 0.9178(7) 0.063(2) Uani 1 1 d . U
H28A H 0.5493 -0.1133 0.8706 0.075 Uiso 1 1 calc R U
C29A C 0.6166(5) -0.0474(3) 0.9244(5) 0.0444(17) Uani 1 1 d . U
H29A H 0.6133 -0.0224 0.8817 0.053 Uiso 1 1 calc R U
C30A C 0.5632(4) 0.1717(3) 0.9774(3) 0.0266(12) Uani 1 1 d . U
H30A H 0.5102 0.1732 0.9397 0.032 Uiso 1 1 calc R U
H30B H 0.5735 0.2102 0.9975 0.032 Uiso 1 1 calc R U
C31A C 0.4404(4) 0.0779(3) 1.0132(3) 0.0266(12) Uani 1 1 d . U
C32A C 0.4437(4) 0.0198(3) 1.0246(4) 0.0298(13) Uani 1 1 d . U
H32A H 0.4934 0.0040 1.0550 0.036 Uiso 1 1 calc R U
C33A C 0.3751(5) -0.0154(3) 0.9920(4) 0.0345(14) Uani 1 1 d . U
H33A H 0.3784 -0.0548 1.0002 0.041 Uiso 1 1 calc R U
C34A C 0.3027(5) 0.0069(3) 0.9480(4) 0.0355(14) Uani 1 1 d . U
H34A H 0.2560 -0.0170 0.9257 0.043 Uiso 1 1 calc R U
C35A C 0.2984(5) 0.0654(3) 0.9364(4) 0.0363(15) Uani 1 1 d . U
H35A H 0.2487 0.0810 0.9059 0.044 Uiso 1 1 calc R U
C36A C 0.3656(5) 0.1001(3) 0.9689(4) 0.0331(14) Uani 1 1 d . U
H36A H 0.3614 0.1396 0.9613 0.040 Uiso 1 1 calc R U
C37A C 0.4445(4) 0.1654(3) 1.1148(4) 0.0283(12) Uani 1 1 d . U
C38A C 0.4115(5) 0.1406(3) 1.1835(4) 0.0387(15) Uani 1 1 d . U
H38A H 0.4367 0.1054 1.1996 0.046 Uiso 1 1 calc R U
C39A C 0.3432(6) 0.1664(4) 1.2282(5) 0.0519(19) Uani 1 1 d . U
H39A H 0.3207 0.1490 1.2739 0.062 Uiso 1 1 calc R U
C40A C 0.3081(6) 0.2190(4) 1.2040(5) 0.056(2) Uani 1 1 d . U
H40A H 0.2636 0.2383 1.2351 0.067 Uiso 1 1 calc R U
C41A C 0.3370(6) 0.2429(4) 1.1366(6) 0.065(2) Uani 1 1 d . U
H41A H 0.3110 0.2779 1.1203 0.078 Uiso 1 1 calc R U
C42A C 0.4054(6) 0.2158(3) 1.0910(5) 0.052(2) Uani 1 1 d . U
H42A H 0.4247 0.2324 1.0438 0.062 Uiso 1 1 calc R U
C43A C 0.6612(4) 0.1745(3) 0.8432(3) 0.0277(12) Uani 1 1 d . U
C44A C 0.7390(5) 0.2050(3) 0.8117(4) 0.0316(13) Uani 1 1 d . U
H44A H 0.7898 0.2153 0.8452 0.038 Uiso 1 1 calc R U
C45A C 0.7438(5) 0.2207(3) 0.7329(4) 0.0371(15) Uani 1 1 d . U
H45A H 0.7973 0.2402 0.7137 0.044 Uiso 1 1 calc R U
C46A C 0.6664(5) 0.2066(3) 0.6831(4) 0.0384(15) Uani 1 1 d . U
H46A H 0.6677 0.2176 0.6304 0.046 Uiso 1 1 calc R U
C47A C 0.5883(5) 0.1766(3) 0.7108(4) 0.0337(14) Uani 1 1 d . U
H47A H 0.5381 0.1658 0.6771 0.040 Uiso 1 1 calc R U
C48A C 0.5860(4) 0.1626(3) 0.7913(3) 0.0271(12) Uani 1 1 d . U
H48A H 0.5312 0.1445 0.8107 0.033 Uiso 1 1 calc R U
C49A C 0.6400(5) 0.3152(3) 0.8615(4) 0.0404(16) Uani 1 1 d . U
C50A C 0.5771(5) 0.3205(3) 0.7127(4) 0.0410(17) Uani 1 1 d . U
C51A C 0.4751(4) 0.2656(3) 0.8191(5) 0.0477(18) Uani 1 1 d . U
B1A B 0.6594(5) 0.1511(3) 0.9325(4) 0.0257(13) Uani 1 1 d . U
W1B W 0.07028(2) 0.27141(2) 0.83569(2) 0.03320(7) Uani 1 1 d . U
Cr1B Cr 0.15143(7) 0.07628(4) 0.51985(5) 0.0251(2) Uani 1 1 d . U
P1B P 0.00947(10) 0.11415(6) 0.57543(9) 0.0237(3) Uani 1 1 d . U
P2B P 0.21741(11) 0.16656(7) 0.55577(9) 0.0275(3) Uani 1 1 d . U
P3B P 0.19401(11) 0.04401(7) 0.64612(9) 0.0260(3) Uani 1 1 d . U
O1B O 0.1175(4) 0.1092(2) 0.3555(3) 0.0476(13) Uani 1 1 d . U
O2B O 0.3234(4) 0.0209(4) 0.4562(4) 0.081(2) Uani 1 1 d . U
O3B O 0.0613(4) -0.0311(2) 0.4684(3) 0.0553(15) Uani 1 1 d . U
O4B O 0.1935(5) 0.3764(3) 0.7966(4) 0.074(2) Uani 1 1 d . U
O5B O -0.0716(5) 0.3490(3) 0.9206(4) 0.0705(19) Uani 1 1 d . U
O6B O -0.0515(4) 0.2976(2) 0.6903(3) 0.0487(13) Uani 1 1 d . U
C1B C 0.1267(5) 0.0995(3) 0.4206(4) 0.0344(14) Uani 1 1 d . U
C2B C 0.2578(5) 0.0438(4) 0.4837(4) 0.0452(18) Uani 1 1 d . U
C3B C 0.0942(5) 0.0107(3) 0.4923(4) 0.0374(15) Uani 1 1 d . U
C4B C 0.0286(4) 0.1627(3) 0.6555(3) 0.0259(12) Uani 1 1 d . U
H4BA H 0.0292 0.2016 0.6351 0.031 Uiso 1 1 calc R U
H4BB H -0.0253 0.1596 0.6912 0.031 Uiso 1 1 calc R U
C5B C -0.0805(4) 0.0666(3) 0.6178(4) 0.0273(12) Uani 1 1 d . U
C6B C -0.0656(5) 0.0083(3) 0.6238(4) 0.0365(15) Uani 1 1 d . U
H6BA H -0.0097 -0.0081 0.6036 0.044 Uiso 1 1 calc R U
C7B C -0.1339(5) -0.0258(3) 0.6598(5) 0.0448(17) Uani 1 1 d . U
H7BA H -0.1234 -0.0651 0.6650 0.054 Uiso 1 1 calc R U
C8B C -0.2156(5) -0.0022(3) 0.6874(5) 0.0477(18) Uani 1 1 d . U
H8BA H -0.2623 -0.0251 0.7107 0.057 Uiso 1 1 calc R U
C9B C -0.2294(5) 0.0557(3) 0.6809(5) 0.0429(17) Uani 1 1 d . U
H9BA H -0.2852 0.0721 0.7012 0.051 Uiso 1 1 calc R U
C10B C -0.1633(5) 0.0899(3) 0.6455(4) 0.0367(15) Uani 1 1 d . U
H10B H -0.1747 0.1291 0.6402 0.044 Uiso 1 1 calc R U
C11B C -0.0698(4) 0.15131(19) 0.5075(3) 0.0290(12) Uani 1 1 d D U
C12B C -0.0950(4) 0.1239(3) 0.4399(3) 0.0372(14) Uani 1 1 d D U
H12B H -0.0676 0.0885 0.4279 0.045 Uiso 1 1 calc R U
C13B C -0.1612(4) 0.1485(3) 0.3891(4) 0.0484(17) Uani 1 1 d D U
H13B H -0.1795 0.1304 0.3424 0.058 Uiso 1 1 calc R U
C14B C -0.1970(4) 0.1978(3) 0.4087(4) 0.063(2) Uani 1 1 d D U
H14B H -0.2418 0.2142 0.3741 0.075 Uiso 1 1 calc R U
C15B C -0.1763(4) 0.2264(3) 0.4722(4) 0.0499(17) Uani 1 1 d D U
H15B H -0.2050 0.2617 0.4823 0.060 Uiso 1 1 calc R U
C16B C -0.1102(4) 0.2028(2) 0.5241(4) 0.0397(15) Uani 1 1 d D U
H16B H -0.0935 0.2221 0.5703 0.048 Uiso 1 1 calc R U
C17B C 0.2213(4) 0.1776(3) 0.6597(3) 0.0249(12) Uani 1 1 d . U
H17C H 0.2792 0.1598 0.6811 0.030 Uiso 1 1 calc R U
H17D H 0.2254 0.2185 0.6702 0.030 Uiso 1 1 calc R U
C18B C 0.1582(5) 0.2309(3) 0.5177(4) 0.0367(14) Uani 1 1 d . U
C19B C 0.1469(7) 0.2349(4) 0.4362(5) 0.059(2) Uani 1 1 d . U
H19B H 0.1691 0.2058 0.4036 0.070 Uiso 1 1 calc R U
C20B C 0.1037(8) 0.2814(4) 0.4055(6) 0.076(3) Uani 1 1 d . U
H20B H 0.0980 0.2846 0.3510 0.091 Uiso 1 1 calc R U
C21B C 0.0676(7) 0.3245(4) 0.4518(6) 0.067(2) Uani 1 1 d . U
H21B H 0.0353 0.3558 0.4299 0.081 Uiso 1 1 calc R U
C22B C 0.0805(5) 0.3198(3) 0.5291(5) 0.0517(19) Uani 1 1 d . U
H22B H 0.0590 0.3493 0.5615 0.062 Uiso 1 1 calc R U
C23B C 0.1239(4) 0.2736(3) 0.5628(4) 0.0416(15) Uani 1 1 d . U
H23B H 0.1300 0.2714 0.6174 0.050 Uiso 1 1 calc R U
C24B C 0.3375(4) 0.1825(3) 0.5230(4) 0.0345(14) Uani 1 1 d . U
C25B C 0.3698(6) 0.1606(4) 0.4525(4) 0.055(2) Uani 1 1 d . U
H25B H 0.3293 0.1369 0.4229 0.065 Uiso 1 1 calc R U
C26B C 0.4596(6) 0.1728(5) 0.4255(5) 0.066(3) Uani 1 1 d . U
H26B H 0.4811 0.1568 0.3786 0.079 Uiso 1 1 calc R U
C27B C 0.5182(5) 0.2092(4) 0.4683(5) 0.057(2) Uani 1 1 d . U
H27B H 0.5804 0.2178 0.4519 0.069 Uiso 1 1 calc R U
C28B C 0.4825(6) 0.2317(4) 0.5341(5) 0.057(2) Uani 1 1 d . U
H28B H 0.5206 0.2583 0.5612 0.068 Uiso 1 1 calc R U
C29B C 0.3972(5) 0.2191(3) 0.5639(4) 0.0387(15) Uani 1 1 d . U
H29B H 0.3781 0.2349 0.6117 0.046 Uiso 1 1 calc R U
C30B C 0.1387(4) 0.0832(2) 0.7240(3) 0.0240(11) Uani 1 1 d . U
H30C H 0.0752 0.0672 0.7336 0.029 Uiso 1 1 calc R U
H30D H 0.1771 0.0785 0.7717 0.029 Uiso 1 1 calc R U
C31B C 0.3206(4) 0.0417(3) 0.6771(3) 0.0288(13) Uani 1 1 d . U
C32B C 0.3421(4) 0.0192(3) 0.7494(4) 0.0347(14) Uani 1 1 d . U
H32B H 0.2925 0.0073 0.7822 0.042 Uiso 1 1 calc R U
C33B C 0.4353(5) 0.0140(3) 0.7738(4) 0.0394(16) Uani 1 1 d . U
H33B H 0.4495 -0.0008 0.8235 0.047 Uiso 1 1 calc R U
C34B C 0.5069(5) 0.0301(3) 0.7265(4) 0.0369(15) Uani 1 1 d . U
H34B H 0.5709 0.0257 0.7429 0.044 Uiso 1 1 calc R U
C35B C 0.4866(5) 0.0528(3) 0.6555(4) 0.0347(14) Uani 1 1 d . U
H35B H 0.5369 0.0644 0.6232 0.042 Uiso 1 1 calc R U
C36B C 0.3955(5) 0.0588(3) 0.6304(4) 0.0330(14) Uani 1 1 d . U
H36B H 0.3827 0.0748 0.5811 0.040 Uiso 1 1 calc R U
C37B C 0.1698(5) -0.0308(3) 0.6648(4) 0.0374(15) Uani 1 1 d . U
C38B C 0.2084(9) -0.0694(4) 0.6147(6) 0.077(3) Uani 1 1 d . U
H38B H 0.2439 -0.0569 0.5718 0.092 Uiso 1 1 calc R U
C39B C 0.1954(12) -0.1271(5) 0.6271(8) 0.102(4) Uani 1 1 d . U
H39B H 0.2247 -0.1535 0.5938 0.123 Uiso 1 1 calc R U
C40B C 0.1438(10) -0.1447(5) 0.6835(8) 0.097(4) Uani 1 1 d . U
H40B H 0.1322 -0.1838 0.6891 0.117 Uiso 1 1 calc R U
C41B C 0.1051(9) -0.1069(4) 0.7361(8) 0.087(3) Uani 1 1 d . U
H41B H 0.0697 -0.1205 0.7785 0.105 Uiso 1 1 calc R U
C42B C 0.1186(6) -0.0500(3) 0.7263(6) 0.055(2) Uani 1 1 d . U
H42B H 0.0925 -0.0240 0.7620 0.066 Uiso 1 1 calc R U
C43B C 0.1207(4) 0.1804(3) 0.7905(3) 0.0265(12) Uani 1 1 d . U
C44B C 0.1972(5) 0.2075(3) 0.8274(4) 0.0311(13) Uani 1 1 d . U
H44B H 0.2536 0.2132 0.7991 0.037 Uiso 1 1 calc R U
C45B C 0.1942(5) 0.2270(3) 0.9049(4) 0.0378(15) Uani 1 1 d . U
H45B H 0.2483 0.2442 0.9277 0.045 Uiso 1 1 calc R U
C46B C 0.1111(5) 0.2207(3) 0.9476(4) 0.0410(16) Uani 1 1 d . U
H46B H 0.1081 0.2339 0.9993 0.049 Uiso 1 1 calc R U
C47B C 0.0312(6) 0.1943(3) 0.9121(4) 0.0417(16) Uani 1 1 d . U
H47B H -0.0254 0.1895 0.9405 0.050 Uiso 1 1 calc R U
C48B C 0.0354(5) 0.1750(3) 0.8354(4) 0.0340(14) Uani 1 1 d . U
H48B H -0.0190 0.1582 0.8125 0.041 Uiso 1 1 calc R U
C49B C 0.1469(6) 0.3380(3) 0.8129(5) 0.0478(19) Uani 1 1 d . U
C50B C -0.0176(6) 0.3206(3) 0.8885(4) 0.0467(18) Uani 1 1 d . U
C51B C -0.0041(5) 0.2878(3) 0.7439(4) 0.0369(15) Uani 1 1 d . U
B1B B 0.1278(5) 0.1518(3) 0.7047(4) 0.0232(13) Uani 1 1 d . U
N1C N 0.3274(5) 0.4649(3) 0.5782(4) 0.0491(15) Uani 1 1 d . U
C1C C 0.3886(7) 0.4509(5) 0.5114(6) 0.078(3) Uani 1 1 d . U
H1CA H 0.3732 0.4764 0.4680 0.094 Uiso 1 1 calc R U
H1CB H 0.3749 0.4119 0.4944 0.094 Uiso 1 1 calc R U
C2C C 0.4951(7) 0.4560(5) 0.5318(7) 0.080(3) Uani 1 1 d . U
H2CA H 0.5327 0.4449 0.4871 0.120 Uiso 1 1 calc R U
H2CB H 0.5103 0.4314 0.5756 0.120 Uiso 1 1 calc R U
H2CC H 0.5098 0.4951 0.5455 0.120 Uiso 1 1 calc R U
C3C C 0.3464(8) 0.4259(4) 0.6495(6) 0.067(2) Uani 1 1 d . U
H3CA H 0.4126 0.4313 0.6674 0.080 Uiso 1 1 calc R U
H3CB H 0.3043 0.4374 0.6920 0.080 Uiso 1 1 calc R U
C4C C 0.3309(8) 0.3652(4) 0.6329(8) 0.085(3) Uani 1 1 d . U
H4CA H 0.3348 0.3438 0.6811 0.128 Uiso 1 1 calc R U
H4CB H 0.3796 0.3519 0.5974 0.128 Uiso 1 1 calc R U
H4CC H 0.2682 0.3601 0.6092 0.128 Uiso 1 1 calc R U
C5C C 0.2257(7) 0.4575(5) 0.5517(6) 0.069(3) Uani 1 1 d . U
H5CA H 0.2127 0.4843 0.5092 0.083 Uiso 1 1 calc R U
H5CB H 0.2183 0.4191 0.5305 0.083 Uiso 1 1 calc R U
C6C C 0.1539(6) 0.4659(5) 0.6122(6) 0.071(3) Uani 1 1 d . U
H6CA H 0.0924 0.4738 0.5879 0.106 Uiso 1 1 calc R U
H6CB H 0.1726 0.4977 0.6451 0.106 Uiso 1 1 calc R U
H6CC H 0.1493 0.4318 0.6438 0.106 Uiso 1 1 calc R U
C7C C 0.3413(9) 0.5235(4) 0.6078(6) 0.074(3) Uani 1 1 d . U
H7CA H 0.4018 0.5255 0.6371 0.089 Uiso 1 1 calc R U
H7CB H 0.2896 0.5328 0.6437 0.089 Uiso 1 1 calc R U
C8C C 0.3427(9) 0.5683(5) 0.5403(7) 0.085(3) Uani 1 1 d . U
H8CA H 0.3446 0.6063 0.5623 0.127 Uiso 1 1 calc R U
H8CB H 0.2856 0.5641 0.5082 0.127 Uiso 1 1 calc R U
H8CC H 0.3988 0.5623 0.5086 0.127 Uiso 1 1 calc R U
N1D N 0.8080(4) 0.4624(3) 0.7548(3) 0.0393(13) Uani 1 1 d . U
C1D C 0.9123(6) 0.4791(4) 0.7324(5) 0.0480(18) Uani 1 1 d . U
H1DA H 0.9172 0.4786 0.6755 0.058 Uiso 1 1 calc R U
H1DB H 0.9244 0.5181 0.7499 0.058 Uiso 1 1 calc R U
C2D C 0.9863(6) 0.4426(4) 0.7648(5) 0.056(2) Uani 1 1 d . U
H2DA H 1.0482 0.4604 0.7581 0.084 Uiso 1 1 calc R U
H2DB H 0.9852 0.4063 0.7381 0.084 Uiso 1 1 calc R U
H2DC H 0.9749 0.4368 0.8199 0.084 Uiso 1 1 calc R U
C3D C 0.7970(7) 0.4644(4) 0.8403(4) 0.053(2) Uani 1 1 d . U
H3DA H 0.8429 0.4381 0.8645 0.063 Uiso 1 1 calc R U
H3DB H 0.7326 0.4514 0.8535 0.063 Uiso 1 1 calc R U
C4D C 0.8126(8) 0.5234(4) 0.8741(5) 0.070(3) Uani 1 1 d . U
H4DA H 0.7832 0.5257 0.9250 0.105 Uiso 1 1 calc R U
H4DB H 0.7838 0.5515 0.8397 0.105 Uiso 1 1 calc R U
H4DC H 0.8806 0.5307 0.8792 0.105 Uiso 1 1 calc R U
C5D C 0.7461(6) 0.5026(4) 0.7146(5) 0.0518(19) Uani 1 1 d . U
H5DA H 0.7569 0.4994 0.6584 0.062 Uiso 1 1 calc R U
H5DB H 0.7645 0.5411 0.7304 0.062 Uiso 1 1 calc R U
C6D C 0.6407(6) 0.4950(4) 0.7293(6) 0.065(2) Uani 1 1 d . U
H6DA H 0.6068 0.5294 0.7145 0.098 Uiso 1 1 calc R U
H6DB H 0.6309 0.4874 0.7842 0.098 Uiso 1 1 calc R U
H6DC H 0.6167 0.4633 0.6986 0.098 Uiso 1 1 calc R U
C7D C 0.7888(6) 0.4021(3) 0.7301(5) 0.0484(18) Uani 1 1 d . U
H7DA H 0.8360 0.3774 0.7557 0.058 Uiso 1 1 calc R U
H7DB H 0.7256 0.3910 0.7488 0.058 Uiso 1 1 calc R U
C8D C 0.7921(6) 0.3918(3) 0.6446(4) 0.0486(19) Uani 1 1 d . U
H8DA H 0.7800 0.3519 0.6341 0.073 Uiso 1 1 calc R U
H8DB H 0.8547 0.4020 0.6253 0.073 Uiso 1 1 calc R U
H8DC H 0.7437 0.4147 0.6186 0.073 Uiso 1 1 calc R U

loop_
_atom_site_aniso_label
_atom_site_aniso_U_11
_atom_site_aniso_U_22
_atom_site_aniso_U_33
_atom_site_aniso_U_23
_atom_site_aniso_U_13
_atom_site_aniso_U_12
W1A 0.02499(11) 0.02753(13) 0.02886(12) 0.00479(10) -0.00122(8) -0.00098(10)
Cr1A 0.0207(4) 0.0262(5) 0.0183(4) 0.0070(4) -0.0016(3) -0.0002(4)
P1A 0.0268(8) 0.0282(8) 0.0223(7) 0.0040(6) -0.0025(6) -0.0009(6)
P2A 0.0219(7) 0.0265(8) 0.0253(8) 0.0070(6) -0.0018(6) 0.0015(6)
P3A 0.0223(7) 0.0281(8) 0.0234(7) 0.0060(6) 0.0002(6) 0.0013(6)
O1A 0.048(3) 0.050(3) 0.050(3) 0.011(2) -0.017(2) 0.009(2)
O2A 0.051(3) 0.059(3) 0.052(3) 0.025(3) 0.007(3) -0.011(3)
O3A 0.047(3) 0.074(4) 0.032(3) -0.005(2) 0.003(2) 0.006(3)
O4A 0.086(5) 0.056(4) 0.056(4) -0.014(3) -0.015(3) -0.009(3)
O5A 0.072(4) 0.054(4) 0.071(4) 0.024(3) -0.033(3) 0.002(3)
O6A 0.037(3) 0.063(4) 0.169(7) -0.057(5) 0.036(4) -0.017(3)
C1A 0.036(3) 0.030(3) 0.028(3) 0.007(2) -0.002(2) -0.002(2)
C2A 0.033(3) 0.043(4) 0.025(3) 0.008(3) -0.003(2) -0.002(3)
C3A 0.030(3) 0.043(4) 0.025(3) 0.005(3) -0.001(2) 0.000(3)
C4A 0.029(3) 0.032(3) 0.022(3) 0.008(2) -0.003(2) -0.004(2)
C5A 0.046(4) 0.029(3) 0.033(3) 0.001(2) -0.008(3) 0.002(3)
C6A 0.050(4) 0.045(4) 0.046(4) -0.004(3) -0.002(3) 0.002(3)
C7A 0.072(6) 0.048(4) 0.067(6) -0.012(4) 0.005(5) 0.011(4)
C8A 0.073(6) 0.038(4) 0.088(7) -0.008(4) -0.002(5) 0.013(4)
C9A 0.070(5) 0.040(4) 0.072(6) -0.004(4) -0.007(4) 0.001(4)
C10A 0.052(4) 0.030(3) 0.057(4) 0.002(3) 0.001(3) -0.003(3)
C11A 0.036(3) 0.030(3) 0.024(3) 0.007(2) -0.005(2) -0.005(2)
C12A 0.044(4) 0.050(4) 0.030(3) -0.002(3) -0.004(3) -0.006(3)
C13A 0.042(4) 0.053(5) 0.045(4) 0.003(3) -0.010(3) -0.009(3)
C14A 0.038(4) 0.053(4) 0.051(4) 0.011(3) -0.013(3) -0.009(3)
C15A 0.041(4) 0.053(4) 0.049(4) 0.015(3) -0.003(3) 0.001(3)
C16A 0.036(3) 0.037(4) 0.036(3) 0.010(3) -0.004(3) -0.003(3)
C17A 0.024(3) 0.032(3) 0.023(3) 0.005(2) -0.004(2) 0.002(2)
C18A 0.026(3) 0.029(3) 0.032(3) 0.003(2) -0.001(2) -0.001(2)
C19A 0.036(3) 0.049(4) 0.045(4) 0.009(3) -0.003(3) 0.008(3)
C20A 0.043(4) 0.059(5) 0.067(5) 0.010(4) 0.006(4) 0.016(4)
C21A 0.025(4) 0.069(5) 0.075(5) 0.003(4) 0.011(3) 0.011(3)
C22A 0.043(4) 0.047(4) 0.059(5) 0.009(4) 0.019(3) 0.006(3)
C23A 0.034(3) 0.038(4) 0.042(4) 0.004(3) 0.007(3) 0.007(3)
C24A 0.021(3) 0.024(3) 0.052(4) 0.001(3) 0.005(3) 0.003(2)
C25A 0.048(5) 0.032(3) 0.062(5) 0.009(3) 0.015(4) 0.008(3)
C26A 0.073(6) 0.035(4) 0.101(7) 0.011(4) 0.027(5) 0.002(4)
C27A 0.068(6) 0.028(4) 0.119(7) -0.013(4) 0.025(5) -0.008(4)
C28A 0.047(5) 0.036(4) 0.105(7) -0.017(4) 0.003(4) -0.005(3)
C29A 0.037(4) 0.029(3) 0.067(5) -0.005(3) -0.003(3) 0.005(3)
C30A 0.028(3) 0.029(3) 0.023(3) 0.010(2) -0.005(2) 0.000(2)
C31A 0.021(3) 0.038(3) 0.021(3) 0.003(2) -0.001(2) -0.002(2)
C32A 0.021(3) 0.037(3) 0.032(3) 0.003(3) 0.004(2) -0.002(2)
C33A 0.033(3) 0.035(3) 0.037(3) -0.002(3) 0.007(3) -0.006(3)
C34A 0.029(3) 0.046(4) 0.031(3) -0.003(3) 0.003(3) -0.010(3)
C35A 0.023(3) 0.054(4) 0.032(3) -0.001(3) -0.009(3) 0.002(3)
C36A 0.031(3) 0.037(3) 0.032(3) 0.008(3) -0.008(3) 0.000(3)
C37A 0.023(3) 0.032(3) 0.030(3) -0.001(2) 0.006(2) 0.001(2)
C38A 0.039(4) 0.044(4) 0.033(3) 0.000(3) 0.007(3) 0.000(3)
C39A 0.046(4) 0.066(5) 0.044(4) -0.012(4) 0.009(3) -0.005(4)
C40A 0.040(4) 0.061(5) 0.067(5) -0.016(4) 0.020(4) 0.001(3)
C41A 0.054(5) 0.051(5) 0.091(6) 0.002(4) 0.023(4) 0.011(4)
C42A 0.049(4) 0.045(4) 0.061(5) 0.012(3) 0.022(4) 0.013(3)
C43A 0.030(3) 0.031(3) 0.022(3) 0.003(2) -0.001(2) 0.003(2)
C44A 0.030(3) 0.038(3) 0.026(3) 0.005(2) 0.000(2) 0.004(2)
C45A 0.036(3) 0.047(4) 0.029(3) 0.015(3) 0.005(2) 0.012(3)
C46A 0.044(4) 0.046(4) 0.025(3) 0.011(3) 0.003(3) 0.010(3)
C47A 0.040(3) 0.031(3) 0.031(3) 0.005(2) -0.007(3) 0.006(3)
C48A 0.030(3) 0.027(3) 0.024(3) 0.000(2) -0.001(2) 0.003(2)
C49A 0.047(4) 0.037(3) 0.038(4) 0.003(3) -0.004(3) -0.003(3)
C50A 0.042(4) 0.031(3) 0.049(4) 0.007(3) -0.017(3) 0.000(3)
C51A 0.029(3) 0.034(4) 0.081(5) -0.019(4) 0.013(3) -0.005(3)
B1A 0.024(3) 0.030(3) 0.023(3) 0.004(2) -0.003(2) -0.001(2)
W1B 0.03970(14) 0.03009(14) 0.02995(13) -0.00678(10) 0.00638(10) -0.00339(11)
Cr1B 0.0239(5) 0.0345(5) 0.0170(4) -0.0057(4) -0.0022(3) 0.0060(4)
P1B 0.0209(7) 0.0248(7) 0.0253(7) -0.0021(6) -0.0020(6) 0.0005(6)
P2B 0.0240(8) 0.0389(9) 0.0195(7) 0.0012(6) -0.0002(6) -0.0008(7)
P3B 0.0261(8) 0.0295(8) 0.0224(7) -0.0054(6) -0.0021(6) 0.0058(6)
O1B 0.057(3) 0.061(3) 0.024(2) -0.003(2) -0.004(2) 0.010(3)
O2B 0.053(4) 0.139(7) 0.052(4) -0.039(4) -0.007(3) 0.046(4)
O3B 0.074(4) 0.052(3) 0.040(3) -0.018(3) 0.005(3) -0.011(3)
O4B 0.070(4) 0.053(4) 0.100(5) 0.014(4) -0.012(4) -0.028(3)
O5B 0.084(5) 0.065(4) 0.063(4) -0.009(3) 0.021(3) 0.020(3)
O6B 0.052(3) 0.042(3) 0.052(3) -0.005(2) -0.009(2) 0.009(2)
C1B 0.031(3) 0.044(4) 0.028(3) -0.006(3) -0.001(2) 0.007(3)
C2B 0.036(3) 0.069(5) 0.031(3) -0.019(3) -0.006(3) 0.018(3)
C3B 0.039(4) 0.047(4) 0.026(3) -0.011(3) 0.000(3) 0.006(3)
C4B 0.022(3) 0.028(3) 0.029(3) -0.006(2) 0.003(2) -0.001(2)
C5B 0.022(3) 0.027(3) 0.033(3) 0.002(2) -0.003(2) -0.002(2)
C6B 0.030(3) 0.032(3) 0.047(4) -0.004(3) -0.001(3) 0.003(2)
C7B 0.044(4) 0.029(3) 0.061(5) 0.003(3) 0.002(3) -0.002(3)
C8B 0.037(4) 0.040(4) 0.067(5) 0.010(3) 0.005(3) -0.005(3)
C9B 0.024(3) 0.043(4) 0.063(5) 0.007(3) 0.008(3) 0.004(3)
C10B 0.027(3) 0.032(3) 0.051(4) 0.008(3) 0.000(3) 0.002(2)
C11B 0.023(3) 0.031(3) 0.032(3) 0.006(2) -0.004(2) 0.000(2)
C12B 0.033(3) 0.046(3) 0.033(3) 0.002(2) -0.005(2) -0.002(3)
C13B 0.040(4) 0.062(4) 0.043(4) 0.008(3) -0.015(3) 0.000(3)
C14B 0.016(3) 0.068(4) 0.103(5) -0.018(4) -0.025(4) 0.004(3)
C15B 0.044(4) 0.045(4) 0.060(4) 0.018(3) -0.004(3) 0.010(3)
C16B 0.037(4) 0.031(3) 0.051(4) 0.002(3) -0.005(3) -0.002(3)
C17B 0.025(3) 0.030(3) 0.020(3) 0.002(2) -0.003(2) -0.004(2)
C18B 0.035(3) 0.036(3) 0.039(3) 0.011(3) -0.009(3) -0.007(3)
C19B 0.082(6) 0.053(4) 0.041(4) 0.008(3) -0.021(4) -0.002(4)
C20B 0.110(8) 0.060(5) 0.056(5) 0.020(4) -0.038(5) -0.002(5)
C21B 0.071(6) 0.051(5) 0.080(5) 0.026(4) -0.031(4) -0.017(4)
C22B 0.039(4) 0.037(4) 0.078(5) 0.008(3) -0.011(4) -0.006(3)
C23B 0.032(3) 0.039(3) 0.054(4) 0.010(3) -0.002(3) -0.011(3)
C24B 0.021(3) 0.057(4) 0.025(3) 0.011(3) 0.000(2) 0.001(3)
C25B 0.045(4) 0.094(6) 0.025(3) -0.003(4) 0.007(3) -0.007(4)
C26B 0.057(5) 0.102(7) 0.040(4) 0.006(4) 0.021(4) -0.010(5)
C27B 0.026(3) 0.100(6) 0.046(4) 0.020(4) 0.006(3) -0.015(4)
C28B 0.054(4) 0.054(5) 0.064(5) 0.010(4) 0.028(4) -0.015(4)
C29B 0.032(3) 0.051(4) 0.033(3) 0.014(3) -0.002(3) -0.005(3)
C30B 0.025(3) 0.026(3) 0.021(3) -0.001(2) 0.003(2) 0.002(2)
C31B 0.024(3) 0.037(3) 0.025(3) -0.005(2) 0.000(2) 0.004(2)
C32B 0.025(3) 0.054(4) 0.026(3) 0.000(3) 0.003(2) 0.006(3)
C33B 0.028(3) 0.057(4) 0.033(3) 0.005(3) -0.001(3) 0.005(3)
C34B 0.026(3) 0.045(4) 0.040(3) 0.000(3) -0.002(3) 0.005(3)
C35B 0.030(3) 0.039(4) 0.035(3) -0.005(3) 0.008(2) 0.000(3)
C36B 0.038(3) 0.037(4) 0.024(3) 0.000(3) 0.003(2) 0.003(3)
C37B 0.040(4) 0.028(3) 0.043(4) -0.004(3) -0.018(3) 0.002(3)
C38B 0.126(9) 0.040(4) 0.064(6) -0.017(4) -0.003(5) 0.013(5)
C39B 0.187(13) 0.044(5) 0.076(7) -0.010(5) -0.016(7) 0.001(6)
C40B 0.137(10) 0.044(5) 0.110(8) 0.003(5) -0.031(7) 0.004(5)
C41B 0.097(8) 0.050(5) 0.114(8) 0.027(5) -0.009(6) -0.007(5)
C42B 0.052(5) 0.034(4) 0.079(5) 0.009(4) 0.003(4) 0.002(3)
C43B 0.028(3) 0.028(3) 0.024(3) 0.000(2) 0.006(2) -0.002(2)
C44B 0.036(3) 0.035(3) 0.022(3) -0.001(2) 0.002(2) -0.005(3)
C45B 0.048(4) 0.038(4) 0.028(3) -0.009(3) 0.001(3) -0.004(3)
C46B 0.056(4) 0.039(4) 0.028(3) -0.003(3) 0.007(3) -0.005(3)
C47B 0.050(4) 0.045(4) 0.030(3) -0.007(3) 0.013(3) -0.007(3)
C48B 0.034(3) 0.035(3) 0.033(3) -0.004(3) 0.012(3) -0.006(3)
C49B 0.047(4) 0.041(4) 0.055(5) -0.003(3) -0.008(4) -0.011(3)
C50B 0.059(5) 0.041(4) 0.039(4) -0.006(3) 0.009(3) 0.003(3)
C51B 0.039(4) 0.026(3) 0.045(4) -0.009(3) 0.002(3) 0.001(3)
B1B 0.017(3) 0.030(3) 0.023(3) -0.003(2) 0.002(2) -0.001(2)
N1C 0.050(4) 0.053(4) 0.044(3) -0.010(3) -0.007(3) 0.001(3)
C1C 0.067(5) 0.095(8) 0.073(6) -0.013(5) 0.009(4) 0.013(5)
C2C 0.048(5) 0.092(8) 0.100(8) 0.017(7) 0.004(5) -0.006(5)
C3C 0.070(6) 0.070(5) 0.060(5) 0.005(4) -0.003(4) -0.005(4)
C4C 0.069(7) 0.055(5) 0.131(10) 0.010(5) -0.007(7) -0.014(5)
C5C 0.057(5) 0.087(7) 0.064(5) -0.006(5) -0.006(4) 0.002(4)
C6C 0.054(5) 0.095(8) 0.063(6) 0.014(5) 0.005(4) 0.020(5)
C7C 0.093(7) 0.067(5) 0.062(6) -0.006(4) 0.000(5) -0.005(5)
C8C 0.107(9) 0.061(6) 0.086(7) 0.011(5) -0.007(6) 0.010(6)
N1D 0.041(3) 0.040(3) 0.037(3) 0.004(2) 0.002(2) -0.010(2)
C1D 0.055(4) 0.051(5) 0.038(4) 0.003(3) 0.012(3) -0.006(3)
C2D 0.042(4) 0.062(5) 0.063(5) -0.002(4) 0.003(4) -0.006(4)
C3D 0.063(5) 0.057(5) 0.038(4) 0.000(3) 0.008(3) -0.014(4)
C4D 0.085(7) 0.080(6) 0.046(5) -0.022(4) 0.024(5) -0.039(5)
C5D 0.059(5) 0.048(4) 0.048(4) 0.006(3) -0.001(4) 0.003(4)
C6D 0.052(5) 0.071(6) 0.072(6) -0.005(5) 0.000(4) 0.006(4)
C7D 0.050(4) 0.045(4) 0.050(4) 0.000(3) -0.004(3) -0.009(3)
C8D 0.053(5) 0.051(5) 0.041(4) -0.007(3) -0.001(3) 0.000(4)

loop_
_atom_type_symbol
_atom_type_description
_atom_type_scat_dispersion_real
_atom_type_scat_dispersion_imag
_atom_type_scat_source
C C 0.0033 0.0016 'International Tables Vol C Tables 4.2.6.8 and 6.1.1.4'
H H 0.0000 0.0000 'International Tables Vol C Tables 4.2.6.8 and 6.1.1.4'
B B 0.0013 0.0007 'International Tables Vol C Tables 4.2.6.8 and 6.1.1.4'
N N 0.0061 0.0033 'International Tables Vol C Tables 4.2.6.8 and 6.1.1.4'
O O 0.0106 0.0060 'International Tables Vol C Tables 4.2.6.8 and 6.1.1.4'
P P 0.1023 0.0942 'International Tables Vol C Tables 4.2.6.8 and 6.1.1.4'
Cr Cr 0.3209 0.6236 'International Tables Vol C Tables 4.2.6.8 and 6.1.1.4'
W W -0.8490 6.8722 'International Tables Vol C Tables 4.2.6.8 and 6.1.1.4'

loop_
_geom_angle_atom_site_label_1
_geom_angle_atom_site_label_2
_geom_angle_atom_site_label_3
_geom_angle
C50A W1A C51A 88.2(3)
C50A W1A C49A 88.9(3)
C51A W1A C49A 88.0(3)
C50A W1A C48A 139.6(3)
C51A W1A C48A 87.1(3)
C49A W1A C48A 131.0(3)
C50A W1A C46A 90.5(3)
C51A W1A C46A 130.1(3)
C49A W1A C46A 141.8(3)
C48A W1A C46A 63.2(2)
C50A W1A C47A 106.0(3)
C51A W1A C47A 98.6(3)
C49A W1A C47A 163.8(3)
C48A W1A C47A 35.7(2)
C46A W1A C47A 34.9(2)
C50A W1A C44A 134.4(3)
C51A W1A C44A 137.3(3)
C49A W1A C44A 91.4(3)
C48A W1A C44A 61.9(2)
C46A W1A C44A 62.9(2)
C47A W1A C44A 73.7(2)
C50A W1A C45A 102.7(3)
C51A W1A C45A 160.5(3)
C49A W1A C45A 108.0(3)
C48A W1A C45A 74.1(2)
C46A W1A C45A 35.4(2)
C47A W1A C45A 63.0(3)
C44A W1A C45A 35.0(2)
C50A W1A C43A 165.0(3)
C51A W1A C43A 103.5(3)
C49A W1A C43A 100.7(3)
C48A W1A C43A 34.7(2)
C46A W1A C43A 74.8(2)
C47A W1A C43A 63.5(2)
C44A W1A C43A 34.9(2)
C45A W1A C43A 63.4(2)
C2A Cr1A C3A 84.2(3)
C2A Cr1A C1A 86.3(3)
C3A Cr1A C1A 85.7(3)
C2A Cr1A P1A 175.9(2)
C3A Cr1A P1A 92.3(2)
C1A Cr1A P1A 91.5(2)
C2A Cr1A P3A 95.7(2)
C3A Cr1A P3A 95.2(2)
C1A Cr1A P3A 177.8(2)
P1A Cr1A P3A 86.52(6)
C2A Cr1A P2A 97.0(2)
C3A Cr1A P2A 178.8(2)
C1A Cr1A P2A 94.1(2)
P1A Cr1A P2A 86.56(6)
P3A Cr1A P2A 84.92(6)
C4A P1A C11A 106.6(3)
C4A P1A C5A 101.4(3)
C11A P1A C5A 99.2(3)
C4A P1A Cr1A 114.3(2)
C11A P1A Cr1A 111.7(2)
C5A P1A Cr1A 121.6(2)
C17A P2A C24A 105.4(3)
C17A P2A C18A 103.0(3)
C24A P2A C18A 97.5(3)
C17A P2A Cr1A 113.2(2)
C24A P2A Cr1A 115.9(2)
C18A P2A Cr1A 119.6(2)
C37A P3A C30A 106.5(3)
C37A P3A C31A 95.3(3)
C30A P3A C31A 103.4(3)
C37A P3A Cr1A 116.3(2)
C30A P3A Cr1A 113.5(2)
C31A P3A Cr1A 119.5(2)
O1A C1A Cr1A 173.4(6)
O2A C2A Cr1A 171.7(6)
O3A C3A Cr1A 172.9(6)
B1A C4A P1A 113.3(4)
B1A C4A H4AA 108.9
P1A C4A H4AA 108.9
B1A C4A H4AB 108.9
P1A C4A H4AB 108.9
H4AA C4A H4AB 107.7
C6A C5A C10A 119.2(7)
C6A C5A P1A 122.5(6)
C10A C5A P1A 118.3(5)
C5A C6A C7A 121.3(8)
C5A C6A H6AA 119.3
C7A C6A H6AA 119.3
C8A C7A C6A 119.5(9)
C8A C7A H7AA 120.3
C6A C7A H7AA 120.3
C7A C8A C9A 120.1(8)
C7A C8A H8AA 120.0
C9A C8A H8AA 120.0
C10A C9A C8A 120.2(9)
C10A C9A H9AA 119.9
C8A C9A H9AA 119.9
C9A C10A C5A 119.6(8)
C9A C10A H10A 120.2
C5A C10A H10A 120.2
C12A C11A C16A 117.9(6)
C12A C11A P1A 119.3(5)
C16A C11A P1A 122.5(5)
C11A C12A C13A 121.2(7)
C11A C12A H12A 119.4
C13A C12A H12A 119.4
C14A C13A C12A 120.7(7)
C14A C13A H13A 119.6
C12A C13A H13A 119.6
C13A C14A C15A 119.4(7)
C13A C14A H14A 120.3
C15A C14A H14A 120.3
C14A C15A C16A 120.8(8)
C14A C15A H15A 119.6
C16A C15A H15A 119.6
C11A C16A C15A 119.9(7)
C11A C16A H16A 120.0
C15A C16A H16A 120.0
B1A C17A P2A 113.6(4)
B1A C17A H17A 108.8
P2A C17A H17A 108.8
B1A C17A H17B 108.8
P2A C17A H17B 108.8
H17A C17A H17B 107.7
C23A C18A C19A 117.7(6)
C23A C18A P2A 124.1(5)
C19A C18A P2A 117.9(5)
C20A C19A C18A 119.5(7)
C20A C19A H19A 120.3
C18A C19A H19A 120.3
C19A C20A C21A 121.3(8)
C19A C20A H20A 119.3
C21A C20A H20A 119.3
C20A C21A C22A 119.8(7)
C20A C21A H21A 120.1
C22A C21A H21A 120.1
C21A C22A C23A 118.9(7)
C21A C22A H22A 120.5
C23A C22A H22A 120.5
C18A C23A C22A 122.7(7)
C18A C23A H23A 118.7
C22A C23A H23A 118.7
C29A C24A C25A 118.8(7)
C29A C24A P2A 121.7(5)
C25A C24A P2A 119.3(6)
C26A C25A C24A 120.4(9)
C26A C25A H25A 119.8
C24A C25A H25A 119.8
C25A C26A C27A 120.4(9)
C25A C26A H26A 119.8
C27A C26A H26A 119.8
C28A C27A C26A 120.4(8)
C28A C27A H27A 119.8
C26A C27A H27A 119.8
C27A C28A C29A 118.8(9)
C27A C28A H28A 120.6
C29A C28A H28A 120.6
C24A C29A C28A 121.1(8)
C24A C29A H29A 119.4
C28A C29A H29A 119.4
B1A C30A P3A 113.8(4)
B1A C30A H30A 108.8
P3A C30A H30A 108.8
B1A C30A H30B 108.8
P3A C30A H30B 108.8
H30A C30A H30B 107.7
C32A C31A C36A 118.3(6)
C32A C31A P3A 121.8(5)
C36A C31A P3A 119.9(5)
C33A C32A C31A 120.9(6)
C33A C32A H32A 119.6
C31A C32A H32A 119.6
C34A C33A C32A 120.2(7)
C34A C33A H33A 119.9
C32A C33A H33A 119.9
C33A C34A C35A 119.4(6)
C33A C34A H34A 120.3
C35A C34A H34A 120.3
C36A C35A C34A 120.5(6)
C36A C35A H35A 119.8
C34A C35A H35A 119.8
C35A C36A C31A 120.8(6)
C35A C36A H36A 119.6
C31A C36A H36A 119.6
C42A C37A C38A 118.6(6)
C42A C37A P3A 123.2(5)
C38A C37A P3A 118.0(5)
C39A C38A C37A 121.7(7)
C39A C38A H38A 119.1
C37A C38A H38A 119.1
C38A C39A C40A 118.0(8)
C38A C39A H39A 121.0
C40A C39A H39A 121.0
C41A C40A C39A 121.2(7)
C41A C40A H40A 119.4
C39A C40A H40A 119.4
C40A C41A C42A 120.1(8)
C40A C41A H41A 119.9
C42A C41A H41A 119.9
C37A C42A C41A 120.2(7)
C37A C42A H42A 119.9
C41A C42A H42A 119.9
C48A C43A C44A 115.7(5)
C48A C43A B1A 120.7(5)
C44A C43A B1A 123.5(5)
C48A C43A W1A 69.4(3)
C44A C43A W1A 70.4(3)
B1A C43A W1A 132.9(4)
C45A C44A C43A 123.2(6)
C45A C44A W1A 72.6(4)
C43A C44A W1A 74.7(4)
C45A C44A H44A 118.4
C43A C44A H44A 118.4
W1A C44A H44A 126.3
C44A C45A C46A 118.4(6)
C44A C45A W1A 72.4(4)
C46A C45A W1A 71.1(4)
C44A C45A H45A 120.8
C46A C45A H45A 120.8
W1A C45A H45A 127.7
C47A C46A C45A 120.9(6)
C47A C46A W1A 73.4(4)
C45A C46A W1A 73.5(4)
C47A C46A H46A 119.6
C45A C46A H46A 119.6
W1A C46A H46A 125.3
C46A C47A C48A 118.5(6)
C46A C47A W1A 71.7(4)
C48A C47A W1A 71.3(4)
C46A C47A H47A 120.7
C48A C47A H47A 120.7
W1A C47A H47A 128.5
C43A C48A C47A 123.2(6)
C43A C48A W1A 76.0(4)
C47A C48A W1A 73.0(4)
C43A C48A H48A 118.4
C47A C48A H48A 118.4
W1A C48A H48A 124.2
O4A C49A W1A 179.0(7)
O5A C50A W1A 178.9(7)
O6A C51A W1A 176.8(8)
C43A B1A C30A 111.4(5)
C43A B1A C4A 108.7(5)
C30A B1A C4A 112.1(5)
C43A B1A C17A 103.4(5)
C30A B1A C17A 108.9(5)
C4A B1A C17A 112.1(5)
C51B W1B C50B 85.5(3)
C51B W1B C49B 88.1(3)
C50B W1B C49B 88.0(4)
C51B W1B C47B 119.7(3)
C50B W1B C47B 92.9(3)
C49B W1B C47B 152.2(3)
C51B W1B C48B 94.8(3)
C50B W1B C48B 117.0(3)
C49B W1B C48B 154.9(3)
C47B W1B C48B 35.0(2)
C51B W1B C46B 155.1(3)
C50B W1B C46B 94.2(3)
C49B W1B C46B 116.7(3)
C47B W1B C46B 35.5(3)
C48B W1B C46B 63.2(2)
C51B W1B C44B 119.1(2)
C50B W1B C44B 155.3(3)
C49B W1B C44B 94.9(3)
C47B W1B C44B 73.3(2)
C48B W1B C44B 61.9(2)
C46B W1B C44B 62.6(2)
C51B W1B C45B 154.2(3)
C50B W1B C45B 120.3(3)
C49B W1B C45B 93.2(3)
C47B W1B C45B 62.5(3)
C48B W1B C45B 73.6(2)
C46B W1B C45B 34.7(2)
C44B W1B C45B 35.1(2)
C51B W1B C43B 94.2(2)
C50B W1B C43B 152.4(3)
C49B W1B C43B 119.6(3)
C47B W1B C43B 63.3(2)
C48B W1B C43B 35.4(2)
C46B W1B C43B 74.7(2)
C44B W1B C43B 34.3(2)
C45B W1B C43B 62.8(2)
C2B Cr1B C3B 84.9(3)
C2B Cr1B C1B 87.4(3)
C3B Cr1B C1B 86.1(3)
C2B Cr1B P3B 88.8(2)
C3B Cr1B P3B 94.1(2)
C1B Cr1B P3B 176.1(2)
C2B Cr1B P1B 175.7(3)
C3B Cr1B P1B 93.2(2)
C1B Cr1B P1B 96.4(2)
P3B Cr1B P1B 87.48(6)
C2B Cr1B P2B 98.6(3)
C3B Cr1B P2B 176.2(2)
C1B Cr1B P2B 92.5(2)
P3B Cr1B P2B 87.55(6)
P1B Cr1B P2B 83.43(6)
C4B P1B C11B 105.5(2)
C4B P1B C5B 100.4(3)
C11B P1B C5B 97.5(2)
C4B P1B Cr1B 115.09(19)
C11B P1B Cr1B 115.25(16)
C5B P1B Cr1B 120.5(2)
C17B P2B C24B 105.0(3)
C17B P2B C18B 103.9(3)
C24B P2B C18B 97.7(3)
C17B P2B Cr1B 113.0(2)
C24B P2B Cr1B 117.3(2)
C18B P2B Cr1B 117.9(2)
C30B P3B C37B 106.4(3)
C30B P3B C31B 102.7(3)
C37B P3B C31B 95.7(3)
C30B P3B Cr1B 114.1(2)
C37B P3B Cr1B 115.2(2)
C31B P3B Cr1B 120.3(2)
O1B C1B Cr1B 172.3(6)
O2B C2B Cr1B 175.5(7)
O3B C3B Cr1B 174.1(6)
B1B C4B P1B 114.2(4)
B1B C4B H4BA 108.7
P1B C4B H4BA 108.7
B1B C4B H4BB 108.7
P1B C4B H4BB 108.7
H4BA C4B H4BB 107.6
C10B C5B C6B 119.7(6)
C10B C5B P1B 118.5(5)
C6B C5B P1B 121.8(5)
C5B C6B C7B 119.8(6)
C5B C6B H6BA 120.1
C7B C6B H6BA 120.1
C8B C7B C6B 119.9(7)
C8B C7B H7BA 120.0
C6B C7B H7BA 120.0
C7B C8B C9B 119.6(7)
C7B C8B H8BA 120.2
C9B C8B H8BA 120.2
C10B C9B C8B 121.3(7)
C10B C9B H9BA 119.3
C8B C9B H9BA 119.3
C5B C10B C9B 119.6(6)
C5B C10B H10B 120.2
C9B C10B H10B 120.2
C12B C11B C16B 119.4(6)
C12B C11B P1B 117.6(4)
C16B C11B P1B 122.8(4)
C11B C12B C13B 119.9(6)
C11B C12B H12B 120.1
C13B C12B H12B 120.1
C14B C13B C12B 117.5(6)
C14B C13B H13B 121.3
C12B C13B H13B 121.3
C15B C14B C13B 126.0(8)
C15B C14B H14B 117.0
C13B C14B H14B 117.0
C14B C15B C16B 117.7(6)
C14B C15B H15B 121.1
C16B C15B H15B 121.1
C11B C16B C15B 119.6(6)
C11B C16B H16B 120.2
C15B C16B H16B 120.2
B1B C17B P2B 113.3(4)
B1B C17B H17C 108.9
P2B C17B H17C 108.9
B1B C17B H17D 108.9
P2B C17B H17D 108.9
H17C C17B H17D 107.7
C23B C18B C19B 118.7(7)
C23B C18B P2B 124.4(5)
C19B C18B P2B 116.9(6)
C20B C19B C18B 119.0(9)
C20B C19B H19B 120.5
C18B C19B H19B 120.5
C19B C20B C21B 122.2(9)
C19B C20B H20B 118.9
C21B C20B H20B 118.9
C22B C21B C20B 117.3(8)
C22B C21B H21B 121.3
C20B C21B H21B 121.3
C21B C22B C23B 122.5(9)
C21B C22B H22B 118.7
C23B C22B H22B 118.7
C18B C23B C22B 120.2(7)
C18B C23B H23B 119.9
C22B C23B H23B 119.9
C29B C24B C25B 118.0(6)
C29B C24B P2B 121.7(5)
C25B C24B P2B 120.2(6)
C26B C25B C24B 121.5(8)
C26B C25B H25B 119.2
C24B C25B H25B 119.2
C25B C26B C27B 119.1(8)
C25B C26B H26B 120.5
C27B C26B H26B 120.5
C28B C27B C26B 117.6(7)
C28B C27B H27B 121.2
C26B C27B H27B 121.2
C29B C28B C27B 125.0(9)
C29B C28B H28B 117.5
C27B C28B H28B 117.5
C28B C29B C24B 118.7(7)
C28B C29B H29B 120.7
C24B C29B H29B 120.7
B1B C30B P3B 113.0(4)
B1B C30B H30C 109.0
P3B C30B H30C 109.0
B1B C30B H30D 109.0
P3B C30B H30D 109.0
H30C C30B H30D 107.8
C32B C31B C36B 118.2(6)
C32B C31B P3B 118.0(5)
C36B C31B P3B 123.7(5)
C33B C32B C31B 120.4(6)
C33B C32B H32B 119.8
C31B C32B H32B 119.8
C34B C33B C32B 120.1(7)
C34B C33B H33B 119.9
C32B C33B H33B 119.9
C33B C34B C35B 120.0(6)
C33B C34B H34B 120.0
C35B C34B H34B 120.0
C36B C35B C34B 121.0(6)
C36B C35B H35B 119.5
C34B C35B H35B 119.5
C35B C36B C31B 120.2(6)
C35B C36B H36B 119.9
C31B C36B H36B 119.9
C42B C37B C38B 118.9(8)
C42B C37B P3B 123.9(6)
C38B C37B P3B 117.2(7)
C37B C38B C39B 120.1(11)
C37B C38B H38B 119.9
C39B C38B H38B 119.9
C40B C39B C38B 120.5(13)
C40B C39B H39B 119.8
C38B C39B H39B 119.8
C39B C40B C41B 120.9(12)
C39B C40B H40B 119.5
C41B C40B H40B 119.5
C42B C41B C40B 119.7(12)
C42B C41B H41B 120.2
C40B C41B H41B 120.2
C37B C42B C41B 119.7(10)
C37B C42B H42B 120.1
C41B C42B H42B 120.1
C44B C43B C48B 115.9(5)
C44B C43B B1B 123.2(5)
C48B C43B B1B 120.7(5)
C44B C43B W1B 70.7(4)
C48B C43B W1B 69.7(3)
B1B C43B W1B 133.5(4)
C43B C44B C45B 123.2(6)
C43B C44B W1B 75.1(4)
C45B C44B W1B 72.6(4)
C43B C44B H44B 118.4
C45B C44B H44B 118.4
W1B C44B H44B 125.8
C46B C45B C44B 119.9(6)
C46B C45B W1B 72.2(4)
C44B C45B W1B 72.3(4)
C46B C45B H45B 120.1
C44B C45B H45B 120.1
W1B C45B H45B 127.4
C45B C46B C47B 118.9(6)
C45B C46B W1B 73.1(4)
C47B C46B W1B 71.7(4)
C45B C46B H46B 120.6
C47B C46B H46B 120.6
W1B C46B H46B 126.5
C48B C47B C46B 120.5(6)
C48B C47B W1B 72.9(4)
C46B C47B W1B 72.9(4)
C48B C47B H47B 119.7
C46B C47B H47B 119.7
W1B C47B H47B 126.4
C47B C48B C43B 121.6(6)
C47B C48B W1B 72.1(4)
C43B C48B W1B 74.9(4)
C47B C48B H48B 119.2
C43B C48B H48B 119.2
W1B C48B H48B 125.6
O4B C49B W1B 177.1(8)
O5B C50B W1B 178.3(7)
O6B C51B W1B 177.7(6)
C43B B1B C4B 110.0(5)
C43B B1B C17B 109.2(5)
C4B B1B C17B 112.0(5)
C43B B1B C30B 103.3(5)
C4B B1B C30B 109.4(5)
C17B B1B C30B 112.6(5)
C7C N1C C1C 113.6(8)
C7C N1C C5C 109.5(8)
C1C N1C C5C 107.2(7)
C7C N1C C3C 105.1(7)
C1C N1C C3C 112.5(8)
C5C N1C C3C 108.9(7)
N1C C1C C2C 112.1(9)
N1C C1C H1CA 109.2
C2C C1C H1CA 109.2
N1C C1C H1CB 109.2
C2C C1C H1CB 109.2
H1CA C1C H1CB 107.9
C1C C2C H2CA 109.5
C1C C2C H2CB 109.5
H2CA C2C H2CB 109.5
C1C C2C H2CC 109.5
H2CA C2C H2CC 109.5
H2CB C2C H2CC 109.5
C4C C3C N1C 113.5(9)
C4C C3C H3CA 108.9
N1C C3C H3CA 108.9
C4C C3C H3CB 108.9
N1C C3C H3CB 108.9
H3CA C3C H3CB 107.7
C3C C4C H4CA 109.5
C3C C4C H4CB 109.5
H4CA C4C H4CB 109.5
C3C C4C H4CC 109.5
H4CA C4C H4CC 109.5
H4CB C4C H4CC 109.5
C6C C5C N1C 115.1(8)
C6C C5C H5CA 108.5
N1C C5C H5CA 108.5
C6C C5C H5CB 108.5
N1C C5C H5CB 108.5
H5CA C5C H5CB 107.5
C5C C6C H6CA 109.5
C5C C6C H6CB 109.5
H6CA C6C H6CB 109.5
C5C C6C H6CC 109.5
H6CA C6C H6CC 109.5
H6CB C6C H6CC 109.5
N1C C7C C8C 112.1(8)
N1C C7C H7CA 109.2
C8C C7C H7CA 109.2
N1C C7C H7CB 109.2
C8C C7C H7CB 109.2
H7CA C7C H7CB 107.9
C7C C8C H8CA 109.5
C7C C8C H8CB 109.5
H8CA C8C H8CB 109.5
C7C C8C H8CC 109.5
H8CA C8C H8CC 109.5
H8CB C8C H8CC 109.5
C5D N1D C3D 112.5(7)
C5D N1D C7D 112.2(6)
C3D N1D C7D 106.8(6)
C5D N1D C1D 105.8(6)
C3D N1D C1D 110.1(6)
C7D N1D C1D 109.3(6)
C2D C1D N1D 115.0(7)
C2D C1D H1DA 108.5
N1D C1D H1DA 108.5
C2D C1D H1DB 108.5
N1D C1D H1DB 108.5
H1DA C1D H1DB 107.5
C1D C2D H2DA 109.5
C1D C2D H2DB 109.5
H2DA C2D H2DB 109.5
C1D C2D H2DC 109.5
H2DA C2D H2DC 109.5
H2DB C2D H2DC 109.5
N1D C3D C4D 113.1(7)
N1D C3D H3DA 109.0
C4D C3D H3DA 109.0
N1D C3D H3DB 109.0
C4D C3D H3DB 109.0
H3DA C3D H3DB 107.8
C3D C4D H4DA 109.5
C3D C4D H4DB 109.5
H4DA C4D H4DB 109.5
C3D C4D H4DC 109.5
H4DA C4D H4DC 109.5
H4DB C4D H4DC 109.5
N1D C5D C6D 114.9(7)
N1D C5D H5DA 108.5
C6D C5D H5DA 108.5
N1D C5D H5DB 108.5
C6D C5D H5DB 108.5
H5DA C5D H5DB 107.5
C5D C6D H6DA 109.5
C5D C6D H6DB 109.5
H6DA C6D H6DB 109.5
C5D C6D H6DC 109.5
H6DA C6D H6DC 109.5
H6DB C6D H6DC 109.5
C8D C7D N1D 115.1(7)
C8D C7D H7DA 108.5
N1D C7D H7DA 108.5
C8D C7D H7DB 108.5
N1D C7D H7DB 108.5
H7DA C7D H7DB 107.5
C7D C8D H8DA 109.5
C7D C8D H8DB 109.5
H8DA C8D H8DB 109.5
C7D C8D H8DC 109.5
H8DA C8D H8DC 109.5
H8DB C8D H8DC 109.5

loop_
_geom_bond_atom_site_label_1
_geom_bond_atom_site_label_2
_geom_bond_distance
W1A C50A 1.928(7)
W1A C51A 1.936(6)
W1A C49A 1.957(8)
W1A C48A 2.325(6)
W1A C46A 2.326(7)
W1A C47A 2.348(7)
W1A C44A 2.354(6)
W1A C45A 2.357(7)
W1A C43A 2.411(6)
Cr1A C2A 1.815(7)
Cr1A C3A 1.822(7)
Cr1A C1A 1.841(7)
Cr1A P1A 2.3827(18)
Cr1A P3A 2.4166(17)
Cr1A P2A 2.4257(19)
P1A C4A 1.834(6)
P1A C11A 1.839(6)
P1A C5A 1.842(7)
P2A C17A 1.822(6)
P2A C24A 1.841(6)
P2A C18A 1.856(6)
P3A C37A 1.827(6)
P3A C30A 1.832(6)
P3A C31A 1.859(6)
O1A C1A 1.155(8)
O2A C2A 1.177(8)
O3A C3A 1.169(8)
O4A C49A 1.156(9)
O5A C50A 1.168(9)
O6A C51A 1.151(8)
C4A B1A 1.654(9)
C4A H4AA 0.9900
C4A H4AB 0.9900
C5A C6A 1.359(10)
C5A C10A 1.398(10)
C6A C7A 1.375(11)
C6A H6AA 0.9500
C7A C8A 1.368(13)
C7A H7AA 0.9500
C8A C9A 1.381(14)
C8A H8AA 0.9500
C9A C10A 1.368(11)
C9A H9AA 0.9500
C10A H10A 0.9500
C11A C12A 1.384(9)
C11A C16A 1.394(10)
C12A C13A 1.396(10)
C12A H12A 0.9500
C13A C14A 1.359(11)
C13A H13A 0.9500
C14A C15A 1.369(11)
C14A H14A 0.9500
C15A C16A 1.410(10)
C15A H15A 0.9500
C16A H16A 0.9500
C17A B1A 1.668(9)
C17A H17A 0.9900
C17A H17B 0.9900
C18A C23A 1.361(9)
C18A C19A 1.425(9)
C19A C20A 1.374(11)
C19A H19A 0.9500
C20A C21A 1.376(12)
C20A H20A 0.9500
C21A C22A 1.378(12)
C21A H21A 0.9500
C22A C23A 1.389(10)
C22A H22A 0.9500
C23A H23A 0.9500
C24A C29A 1.379(10)
C24A C25A 1.384(10)
C25A C26A 1.373(12)
C25A H25A 0.9500
C26A C27A 1.377(15)
C26A H26A 0.9500
C27A C28A 1.373(15)
C27A H27A 0.9500
C28A C29A 1.398(11)
C28A H28A 0.9500
C29A H29A 0.9500
C30A B1A 1.647(9)
C30A H30A 0.9900
C30A H30B 0.9900
C31A C32A 1.397(9)
C31A C36A 1.401(8)
C32A C33A 1.395(9)
C32A H32A 0.9500
C33A C34A 1.374(10)
C33A H33A 0.9500
C34A C35A 1.408(10)
C34A H34A 0.9500
C35A C36A 1.374(9)
C35A H35A 0.9500
C36A H36A 0.9500
C37A C42A 1.382(10)
C37A C38A 1.412(9)
C38A C39A 1.387(10)
C38A H38A 0.9500
C39A C40A 1.409(13)
C39A H39A 0.9500
C40A C41A 1.365(13)
C40A H40A 0.9500
C41A C42A 1.410(11)
C41A H41A 0.9500
C42A H42A 0.9500
C43A C48A 1.413(8)
C43A C44A 1.430(9)
C43A B1A 1.645(9)
C44A C45A 1.418(9)
C44A H44A 0.9500
C45A C46A 1.425(10)
C45A H45A 0.9500
C46A C47A 1.403(10)
C46A H46A 0.9500
C47A C48A 1.434(9)
C47A H47A 0.9500
C48A H48A 0.9500
W1B C51B 1.935(8)
W1B C50B 1.943(8)
W1B C49B 1.961(8)
W1B C47B 2.333(7)
W1B C48B 2.344(7)
W1B C46B 2.349(7)
W1B C44B 2.355(7)
W1B C45B 2.360(7)
W1B C43B 2.412(6)
Cr1B C2B 1.809(7)
Cr1B C3B 1.818(8)
Cr1B C1B 1.836(7)
Cr1B P3B 2.3886(18)
Cr1B P1B 2.4094(18)
Cr1B P2B 2.419(2)
P1B C4B 1.822(6)
P1B C11B 1.841(6)
P1B C5B 1.858(6)
P2B C17B 1.820(6)
P2B C24B 1.835(6)
P2B C18B 1.862(7)
P3B C30B 1.823(6)
P3B C37B 1.842(7)
P3B C31B 1.862(6)
O1B C1B 1.157(8)
O2B C2B 1.180(8)
O3B C3B 1.171(9)
O4B C49B 1.162(9)
O5B C50B 1.165(9)
O6B C51B 1.163(8)
C4B B1B 1.652(9)
C4B H4BA 0.9900
C4B H4BB 0.9900
C5B C10B 1.384(9)
C5B C6B 1.406(9)
C6B C7B 1.412(10)
C6B H6BA 0.9500
C7B C8B 1.374(11)
C7B H7BA 0.9500
C8B C9B 1.395(11)
C8B H8BA 0.9500
C9B C10B 1.387(10)
C9B H9BA 0.9500
C10B H10B 0.9500
C11B C12B 1.382(6)
C11B C16B 1.383(6)
C12B C13B 1.405(7)
C12B H12B 0.9500
C13B C14B 1.323(7)
C13B H13B 0.9500
C14B C15B 1.323(7)
C14B H14B 0.9500
C15B C16B 1.406(7)
C15B H15B 0.9500
C16B H16B 0.9500
C17B B1B 1.659(9)
C17B H17C 0.9900
C17B H17D 0.9900
C18B C23B 1.372(10)
C18B C19B 1.421(10)
C19B C20B 1.367(12)
C19B H19B 0.9500
C20B C21B 1.402(15)
C20B H20B 0.9500
C21B C22B 1.355(13)
C21B H21B 0.9500
C22B C23B 1.384(10)
C22B H22B 0.9500
C23B H23B 0.9500
C24B C29B 1.401(10)
C24B C25B 1.408(10)
C25B C26B 1.389(11)
C25B H25B 0.9500
C26B C27B 1.403(13)
C26B H26B 0.9500
C27B C28B 1.361(12)
C27B H27B 0.9500
C28B C29B 1.350(10)
C28B H28B 0.9500
C29B H29B 0.9500
C30B B1B 1.671(9)
C30B H30C 0.9900
C30B H30D 0.9900
C31B C32B 1.392(9)
C31B C36B 1.401(9)
C32B C33B 1.384(9)
C32B H32B 0.9500
C33B C34B 1.363(10)
C33B H33B 0.9500
C34B C35B 1.371(10)
C34B H34B 0.9500
C35B C36B 1.361(9)
C35B H35B 0.9500
C36B H36B 0.9500
C37B C42B 1.373(11)
C37B C38B 1.380(11)
C38B C39B 1.400(15)
C38B H38B 0.9500
C39B C40B 1.295(18)
C39B H39B 0.9500
C40B C41B 1.396(17)
C40B H40B 0.9500
C41B C42B 1.379(13)
C41B H41B 0.9500
C42B H42B 0.9500
C43B C44B 1.406(9)
C43B C48B 1.447(9)
C43B B1B 1.640(9)
C44B C45B 1.421(9)
C44B H44B 0.9500
C45B C46B 1.403(10)
C45B H45B 0.9500
C46B C47B 1.425(11)
C46B H46B 0.9500
C47B C48B 1.407(9)
C47B H47B 0.9500
C48B H48B 0.9500
N1C C7C 1.496(12)
N1C C1C 1.491(12)
N1C C5C 1.513(11)
N1C C3C 1.566(11)
C1C C2C 1.547(14)
C1C H1CA 0.9900
C1C H1CB 0.9900
C2C H2CA 0.9800
C2C H2CB 0.9800
C2C H2CC 0.9800
C3C C4C 1.487(14)
C3C H3CA 0.9900
C3C H3CB 0.9900
C4C H4CA 0.9800
C4C H4CB 0.9800
C4C H4CC 0.9800
C5C C6C 1.481(13)
C5C H5CA 0.9900
C5C H5CB 0.9900
C6C H6CA 0.9800
C6C H6CB 0.9800
C6C H6CC 0.9800
C7C C8C 1.582(14)
C7C H7CA 0.9900
C7C H7CB 0.9900
C8C H8CA 0.9800
C8C H8CB 0.9800
C8C H8CC 0.9800
N1D C5D 1.467(10)
N1D C3D 1.491(10)
N1D C7D 1.521(9)
N1D C1D 1.579(9)
C1D C2D 1.464(12)
C1D H1DA 0.9900
C1D H1DB 0.9900
C2D H2DA 0.9800
C2D H2DB 0.9800
C2D H2DC 0.9800
C3D C4D 1.534(12)
C3D H3DA 0.9900
C3D H3DB 0.9900
C4D H4DA 0.9800
C4D H4DB 0.9800
C4D H4DC 0.9800
C5D C6D 1.524(12)
C5D H5DA 0.9900
C5D H5DB 0.9900
C6D H6DA 0.9800
C6D H6DB 0.9800
C6D H6DC 0.9800
C7D C8D 1.503(11)
C7D H7DA 0.9900
C7D H7DB 0.9900
C8D H8DA 0.9800
C8D H8DB 0.9800
C8D H8DC 0.9800

loop_
_geom_torsion_atom_site_label_1
_geom_torsion_atom_site_label_2
_geom_torsion_atom_site_label_3
_geom_torsion_atom_site_label_4
_geom_torsion
C11A P1A C4A B1A 159.6(4)
C5A P1A C4A B1A -97.0(5)
Cr1A P1A C4A B1A 35.7(5)
C4A P1A C5A C6A 126.3(6)
C11A P1A C5A C6A -124.5(6)
Cr1A P1A C5A C6A -1.8(7)
C4A P1A C5A C10A -54.6(6)
C11A P1A C5A C10A 54.6(6)
Cr1A P1A C5A C10A 177.3(5)
C10A C5A C6A C7A 3.0(12)
P1A C5A C6A C7A -177.9(7)
C5A C6A C7A C8A -2.2(14)
C6A C7A C8A C9A 1.0(15)
C7A C8A C9A C10A -0.7(15)
C8A C9A C10A C5A 1.5(13)
C6A C5A C10A C9A -2.6(11)
P1A C5A C10A C9A 178.2(6)
C4A P1A C11A C12A 154.2(6)
C5A P1A C11A C12A 49.3(6)
Cr1A P1A C11A C12A -80.3(6)
C4A P1A C11A C16A -32.7(6)
C5A P1A C11A C16A -137.7(6)
Cr1A P1A C11A C16A 92.8(5)
C16A C11A C12A C13A 0.6(11)
P1A C11A C12A C13A 174.0(6)
C11A C12A C13A C14A 1.8(12)
C12A C13A C14A C15A -1.6(12)
C13A C14A C15A C16A -1.1(12)
C12A C11A C16A C15A -3.3(10)
P1A C11A C16A C15A -176.4(5)
C14A C15A C16A C11A 3.6(11)
C24A P2A C17A B1A 164.2(4)
C18A P2A C17A B1A -94.1(5)
Cr1A P2A C17A B1A 36.6(5)
C17A P2A C18A C23A -2.3(7)
C24A P2A C18A C23A 105.5(6)
Cr1A P2A C18A C23A -128.9(5)
C17A P2A C18A C19A -175.8(5)
C24A P2A C18A C19A -68.0(6)
Cr1A P2A C18A C19A 57.6(6)
C23A C18A C19A C20A 1.3(11)
P2A C18A C19A C20A 175.2(6)
C18A C19A C20A C21A 1.3(14)
C19A C20A C21A C22A -2.7(15)
C20A C21A C22A C23A 1.5(14)
C19A C18A C23A C22A -2.4(11)
P2A C18A C23A C22A -176.0(6)
C21A C22A C23A C18A 1.1(13)
C17A P2A C24A C29A 8.9(6)
C18A P2A C24A C29A -96.9(6)
Cr1A P2A C24A C29A 134.9(5)
C17A P2A C24A C25A -165.7(5)
C18A P2A C24A C25A 88.5(6)
Cr1A P2A C24A C25A -39.7(6)
C29A C24A C25A C26A -0.5(11)
P2A C24A C25A C26A 174.2(6)
C24A C25A C26A C27A -1.7(13)
C25A C26A C27A C28A 4.0(14)
C26A C27A C28A C29A -4.0(14)
C25A C24A C29A C28A 0.5(11)
P2A C24A C29A C28A -174.1(6)
C27A C28A C29A C24A 1.7(12)
C37A P3A C30A B1A 164.6(4)
C31A P3A C30A B1A -95.7(5)
Cr1A P3A C30A B1A 35.3(5)
C37A P3A C31A C32A -118.5(5)
C30A P3A C31A C32A 133.1(5)
Cr1A P3A C31A C32A 5.8(6)
C37A P3A C31A C36A 59.4(5)
C30A P3A C31A C36A -49.0(6)
Cr1A P3A C31A C36A -176.2(4)
C36A C31A C32A C33A 0.8(9)
P3A C31A C32A C33A 178.8(5)
C31A C32A C33A C34A -0.1(10)
C32A C33A C34A C35A -0.1(10)
C33A C34A C35A C36A -0.3(10)
C34A C35A C36A C31A 0.9(10)
C32A C31A C36A C35A -1.2(10)
P3A C31A C36A C35A -179.2(5)
C30A P3A C37A C42A 9.3(7)
C31A P3A C37A C42A -96.4(7)
Cr1A P3A C37A C42A 136.9(6)
C30A P3A C37A C38A -176.1(5)
C31A P3A C37A C38A 78.3(6)
Cr1A P3A C37A C38A -48.5(6)
C42A C37A C38A C39A -1.7(11)
P3A C37A C38A C39A -176.6(6)
C37A C38A C39A C40A -1.1(11)
C38A C39A C40A C41A 3.1(13)
C39A C40A C41A C42A -2.1(14)
C38A C37A C42A C41A 2.7(12)
P3A C37A C42A C41A 177.3(7)
C40A C41A C42A C37A -0.8(14)
C48A C43A C44A C45A -2.6(9)
B1A C43A C44A C45A 174.2(6)
W1A C43A C44A C45A -56.7(6)
C48A C43A C44A W1A 54.1(5)
B1A C43A C44A W1A -129.2(6)
C43A C44A C45A C46A 1.6(10)
W1A C44A C45A C46A -56.1(6)
C43A C44A C45A W1A 57.7(6)
C44A C45A C46A C47A -1.6(10)
W1A C45A C46A C47A -58.3(6)
C44A C45A C46A W1A 56.7(6)
C45A C46A C47A C48A 2.8(10)
W1A C46A C47A C48A -55.6(5)
C45A C46A C47A W1A 58.4(6)
C44A C43A C48A C47A 3.9(9)
B1A C43A C48A C47A -173.0(6)
W1A C43A C48A C47A 58.5(6)
C44A C43A C48A W1A -54.6(5)
B1A C43A C48A W1A 128.5(5)
C46A C47A C48A C43A -4.1(10)
W1A C47A C48A C43A -59.9(6)
C46A C47A C48A W1A 55.8(6)
C48A C43A B1A C30A -56.2(8)
C44A C43A B1A C30A 127.2(6)
W1A C43A B1A C30A 33.4(8)
C48A C43A B1A C4A 179.8(5)
C44A C43A B1A C4A 3.2(8)
W1A C43A B1A C4A -90.6(6)
C48A C43A B1A C17A 60.6(7)
C44A C43A B1A C17A -116.0(6)
W1A C43A B1A C17A 150.2(5)
P3A C30A B1A C43A 155.3(4)
P3A C30A B1A C4A -82.6(6)
P3A C30A B1A C17A 42.0(6)
P1A C4A B1A C43A 164.1(4)
P1A C4A B1A C30A 40.5(6)
P1A C4A B1A C17A -82.3(6)
P2A C17A B1A C43A 155.8(4)
P2A C17A B1A C30A -85.6(5)
P2A C17A B1A C4A 39.0(6)
C11B P1B C4B B1B -155.8(4)
C5B P1B C4B B1B 103.3(4)
Cr1B P1B C4B B1B -27.6(5)
C4B P1B C5B C10B 55.9(6)
C11B P1B C5B C10B -51.5(6)
Cr1B P1B C5B C10B -176.7(4)
C4B P1B C5B C6B -122.7(6)
C11B P1B C5B C6B 130.0(5)
Cr1B P1B C5B C6B 4.7(6)
C10B C5B C6B C7B -1.7(10)
P1B C5B C6B C7B 176.9(5)
C5B C6B C7B C8B 1.4(11)
C6B C7B C8B C9B -1.4(12)
C7B C8B C9B C10B 1.6(13)
C6B C5B C10B C9B 1.9(10)
P1B C5B C10B C9B -176.7(6)
C8B C9B C10B C5B -1.9(12)
C4B P1B C11B C12B 179.1(3)
C5B P1B C11B C12B -77.9(3)
Cr1B P1B C11B C12B 51.0(3)
C4B P1B C11B C16B -6.2(4)
C5B P1B C11B C16B 96.8(3)
Cr1B P1B C11B C16B -134.3(2)
C16B C11B C12B C13B 0.01(10)
P1B C11B C12B C13B 174.9(4)
C11B C12B C13B C14B -0.03(10)
C12B C13B C14B C15B 0.07(10)
C13B C14B C15B C16B -0.08(10)
C12B C11B C16B C15B -0.01(10)
P1B C11B C16B C15B -174.6(4)
C14B C15B C16B C11B 0.04(10)
C24B P2B C17B B1B -166.7(4)
C18B P2B C17B B1B 91.3(5)
Cr1B P2B C17B B1B -37.7(5)
C17B P2B C18B C23B -2.6(6)
C24B P2B C18B C23B -110.2(6)
Cr1B P2B C18B C23B 123.3(5)
C17B P2B C18B C19B 178.6(6)
C24B P2B C18B C19B 71.0(6)
Cr1B P2B C18B C19B -55.6(7)
C23B C18B C19B C20B 1.0(12)
P2B C18B C19B C20B 179.9(7)
C18B C19B C20B C21B -2.0(15)
C19B C20B C21B C22B 2.8(15)
C20B C21B C22B C23B -2.7(13)
C19B C18B C23B C22B -0.9(10)
P2B C18B C23B C22B -179.7(5)
C21B C22B C23B C18B 1.8(11)
C17B P2B C24B C29B -26.0(6)
C18B P2B C24B C29B 80.7(6)
Cr1B P2B C24B C29B -152.4(5)
C17B P2B C24B C25B 158.1(6)
C18B P2B C24B C25B -95.2(7)
Cr1B P2B C24B C25B 31.7(7)
C29B C24B C25B C26B 2.6(13)
P2B C24B C25B C26B 178.7(8)
C24B C25B C26B C27B -2.0(15)
C25B C26B C27B C28B -1.3(15)
C26B C27B C28B C29B 4.2(14)
C27B C28B C29B C24B -3.5(13)
C25B C24B C29B C28B 0.0(11)
P2B C24B C29B C28B -176.0(6)
C37B P3B C30B B1B -164.5(4)
C31B P3B C30B B1B 95.6(4)
Cr1B P3B C30B B1B -36.3(5)
C30B P3B C31B C32B 56.0(6)
C37B P3B C31B C32B -52.3(6)
Cr1B P3B C31B C32B -176.0(4)
C30B P3B C31B C36B -127.1(6)
C37B P3B C31B C36B 124.7(6)
Cr1B P3B C31B C36B 1.0(7)
C36B C31B C32B C33B -0.1(10)
P3B C31B C32B C33B 177.0(6)
C31B C32B C33B C34B -1.1(11)
C32B C33B C34B C35B 1.6(12)
C33B C34B C35B C36B -0.9(11)
C34B C35B C36B C31B -0.3(10)
C32B C31B C36B C35B 0.8(10)
P3B C31B C36B C35B -176.1(5)
C30B P3B C37B C42B 0.6(7)
C31B P3B C37B C42B 105.7(7)
Cr1B P3B C37B C42B -126.8(6)
C30B P3B C37B C38B -177.4(7)
C31B P3B C37B C38B -72.3(7)
Cr1B P3B C37B C38B 55.2(7)
C42B C37B C38B C39B -0.2(15)
P3B C37B C38B C39B 177.9(10)
C37B C38B C39B C40B 3(2)
C38B C39B C40B C41B -4(2)
C39B C40B C41B C42B 3(2)
C38B C37B C42B C41B -1.2(13)
P3B C37B C42B C41B -179.2(8)
C40B C41B C42B C37B 0.1(16)
C48B C43B C44B C45B 2.4(10)
B1B C43B C44B C45B -173.0(6)
W1B C43B C44B C45B 57.1(6)
C48B C43B C44B W1B -54.6(5)
B1B C43B C44B W1B 129.9(6)
C43B C44B C45B C46B -1.7(11)
W1B C44B C45B C46B 56.4(6)
C43B C44B C45B W1B -58.2(6)
C44B C45B C46B C47B 0.6(11)
W1B C45B C46B C47B 57.1(6)
C44B C45B C46B W1B -56.5(6)
C45B C46B C47B C48B -0.4(11)
W1B C46B C47B C48B 57.4(7)
C45B C46B C47B W1B -57.8(6)
C46B C47B C48B C43B 1.2(11)
W1B C47B C48B C43B 58.6(6)
C46B C47B C48B W1B -57.4(7)
C44B C43B C48B C47B -2.2(10)
B1B C43B C48B C47B 173.4(6)
W1B C43B C48B C47B -57.3(6)
C44B C43B C48B W1B 55.1(5)
B1B C43B C48B W1B -129.3(5)
C44B C43B B1B C4B -141.7(6)
C48B C43B B1B C4B 43.0(8)
W1B C43B B1B C4B -47.4(7)
C44B C43B B1B C17B -18.4(8)
C48B C43B B1B C17B 166.3(6)
W1B C43B B1B C17B 75.9(6)
C44B C43B B1B C30B 101.5(7)
C48B C43B B1B C30B -73.7(7)
W1B C43B B1B C30B -164.2(4)
P1B C4B B1B C43B -159.5(4)
P1B C4B B1B C17B 78.8(6)
P1B C4B B1B C30B -46.7(6)
P2B C17B B1B C43B -162.2(4)
P2B C17B B1B C4B -40.1(6)
P2B C17B B1B C30B 83.7(5)
P3B C30B B1B C43B -157.0(4)
P3B C30B B1B C4B 85.9(5)
P3B C30B B1B C17B -39.3(6)
C7C N1C C1C C2C 59.8(12)
C5C N1C C1C C2C -179.1(9)
C3C N1C C1C C2C -59.4(11)
C7C N1C C3C C4C 176.9(9)
C1C N1C C3C C4C -59.0(11)
C5C N1C C3C C4C 59.6(11)
C7C N1C C5C C6C -60.4(11)
C1C N1C C5C C6C 176.0(10)
C3C N1C C5C C6C 54.0(11)
C1C N1C C7C C8C 46.4(12)
C5C N1C C7C C8C -73.3(11)
C3C N1C C7C C8C 169.9(9)
C5D N1D C1D C2D -178.1(7)
C3D N1D C1D C2D 60.1(9)
C7D N1D C1D C2D -57.0(8)
C5D N1D C3D C4D -55.4(10)
C7D N1D C3D C4D -179.0(8)
C1D N1D C3D C4D 62.4(9)
C3D N1D C5D C6D -58.6(9)
C7D N1D C5D C6D 61.9(9)
C1D N1D C5D C6D -178.9(7)
C5D N1D C7D C8D 53.5(9)
C3D N1D C7D C8D 177.3(7)
C1D N1D C7D C8D -63.5(8)

loop_
_platon_squeeze_void_nr
_platon_squeeze_void_average_x
_platon_squeeze_void_average_y
_platon_squeeze_void_average_z
_platon_squeeze_void_volume
_platon_squeeze_void_count_electrons
_platon_squeeze_void_content
1 0.314 0.347 0.264 289 98 ' '
2 -0.314 0.847 0.735 289 98 ' '
